data_4338706
loop_
_publ_author_name
'Chen, Can-Yu'
'Zhou, Zhao-Hui'
'Chen, Hong-Bin'
'Huang, Pei-Qiang'
'Tsai, Khi-Rui'
'Chow, Yuan L.'

_publ_section_title
;
 Formations of mixed-valence oxovanadiumV,IV citrates and homocitrate with
 N-heterocycle chelated ligand.
;
_journal_issue 19
_journal_name_full 'Inorganic chemistry'
_journal_page_first 8714
_journal_page_last 8720
_journal_paper_doi 10.1021/ic800553p
_journal_volume 47
_journal_year 2008
_chemical_formula_sum 'C43 H44 Cl N6 O16 V2'
_chemical_formula_weight 1038.17
_chemical_name_common 'Phenanthroline homocitrato vanadate(V/IV)'
_chemical_name_systematic
; 
 ? 
;
_space_group_IT_number 2
_symmetry_cell_setting triclinic
_symmetry_space_group_name_Hall '-P 1'
_symmetry_space_group_name_H-M 'P -1'
_atom_sites_solution_hydrogens geom
_atom_sites_solution_primary direct
_atom_sites_solution_secondary difmap
_audit_creation_method SHELXL-97
_cell_angle_alpha 71.586(5)
_cell_angle_beta 78.905(5)
_cell_angle_gamma 63.745(6)
_cell_formula_units_Z 2
_cell_length_a 12.9695(8)
_cell_length_b 13.6195(8)
_cell_length_c 15.4979(9)
_cell_measurement_temperature 173(2)
_cell_volume 2324.9(3)
_computing_structure_refinement 'SHELXL-97 (Sheldrick, 1997)'
_computing_structure_solution 'SHELXS-97 (Sheldrick, 1990)'
_diffrn_ambient_temperature 173(2)
_diffrn_measured_fraction_theta_full 0.974
_diffrn_measured_fraction_theta_max 0.974
_diffrn_measurement_device_type 'Bruker Apex CCD diffractomer'
_diffrn_radiation_monochromator graphite
_diffrn_radiation_source 'fine-focus sealed tube'
_diffrn_radiation_type CuK\a
_diffrn_radiation_wavelength 1.54180
_diffrn_reflns_av_R_equivalents 0.0254
_diffrn_reflns_av_sigmaI/netI 0.0574
_diffrn_reflns_limit_h_max 13
_diffrn_reflns_limit_h_min -12
_diffrn_reflns_limit_k_max 13
_diffrn_reflns_limit_k_min -13
_diffrn_reflns_limit_l_max 15
_diffrn_reflns_limit_l_min -15
_diffrn_reflns_number 11316
_diffrn_reflns_theta_full 51.42
_diffrn_reflns_theta_max 51.42
_diffrn_reflns_theta_min 3.75
_exptl_absorpt_coefficient_mu 4.562
_exptl_absorpt_correction_T_max 0.8040
_exptl_absorpt_correction_T_min 0.5289
_exptl_absorpt_correction_type multi-scan
_exptl_absorpt_process_details '(SADABS; Bruker, 2002)'
_exptl_crystal_colour 'dark green'
_exptl_crystal_density_diffrn 1.483
_exptl_crystal_density_method 'not measured'
_exptl_crystal_F_000 1070
_exptl_crystal_size_max 0.16
_exptl_crystal_size_mid 0.08
_exptl_crystal_size_min 0.05
_refine_diff_density_max 1.102
_refine_diff_density_min -0.638
_refine_diff_density_rms 0.086
_refine_ls_extinction_method none
_refine_ls_goodness_of_fit_ref 0.971
_refine_ls_hydrogen_treatment mixed
_refine_ls_matrix_type full
_refine_ls_number_parameters 670
_refine_ls_number_reflns 4948
_refine_ls_number_restraints 24
_refine_ls_restrained_S_all 0.969
_refine_ls_R_factor_all 0.0787
_refine_ls_R_factor_gt 0.0589
_refine_ls_shift/su_max 0.000
_refine_ls_shift/su_mean 0.000
_refine_ls_structure_factor_coef Fsqd
_refine_ls_weighting_details 'calc w=1/[\s^2^(Fo^2^)+(0.1311P)^2^+0.0000P] where P=(Fo^2^+2Fc^2^)/3'
_refine_ls_weighting_scheme calc
_refine_ls_wR_factor_gt 0.1667
_refine_ls_wR_factor_ref 0.1768
_reflns_number_gt 3363
_reflns_number_total 4948
_reflns_threshold_expression >2sigma(I)
_cod_data_source_file cif3.cif
_cod_data_source_block sad
_cod_depositor_comments
;
The following automatic conversions were performed:

'_exptl_absorpt_correction_type' value 'multi scan' changed to
'multi-scan' according to
/usr/data/users/saulius/automatic-downloads/retrospective/ACS/lib/dictionaries/cif_core.dic
dictionary named 'cif_core.dic' version 2.4.2 from 2011-04-26.

Automatic conversion script
Id: cif_fix_values 2281 2013-09-26 08:29:07Z andrius 
;
_cod_original_cell_volume 2324.9(2)
_cod_database_code 4338706

loop_
_symmetry_equiv_pos_as_xyz
'x, y, z'
'-x, -y, -z'

loop_
_atom_site_label
_atom_site_type_symbol
_atom_site_fract_x
_atom_site_fract_y
_atom_site_fract_z
_atom_site_U_iso_or_equiv
_atom_site_adp_type
_atom_site_occupancy
_atom_site_symmetry_multiplicity
_atom_site_calc_flag
_atom_site_refinement_flags
V1 V 0.19686(8) 0.06302(8) 0.82802(7) 0.0339(4) Uani 1 1 d .
V2 V -0.01301(8) 0.34587(8) 0.75930(7) 0.0358(4) Uani 1 1 d .
Cl1 Cl 0.70427(18) 0.0810(2) 0.60995(15) 0.0827(7) Uani 1 1 d .
N1 N 0.2051(4) 0.0470(4) 0.9710(3) 0.0343(12) Uani 1 1 d .
N2 N 0.3362(4) 0.1227(4) 0.8380(4) 0.0340(12) Uani 1 1 d .
N3 N -0.0822(5) 0.3297(4) 0.8951(4) 0.0424(14) Uani 1 1 d .
N4 N 0.0891(4) 0.3986(4) 0.8309(4) 0.0411(14) Uani 1 1 d .
N5 N -0.1055(4) 0.5244(4) 0.7187(3) 0.0379(13) Uani 1 1 d .
N6 N 0.0802(4) 0.3931(4) 0.6384(3) 0.0374(13) Uani 1 1 d .
O1 O 0.2530(3) 0.0492(3) 0.7108(3) 0.0362(10) Uani 1 1 d .
O2 O 0.3401(3) -0.0918(3) 0.8544(3) 0.0350(10) Uani 1 1 d .
O3 O 0.4608(4) -0.2296(4) 0.7883(3) 0.0510(12) Uani 1 1 d .
O4 O 0.4300(4) 0.1104(4) 0.5515(3) 0.0546(13) Uani 1 1 d D
O5 O 0.5392(4) -0.0311(4) 0.6593(3) 0.0593(13) Uani 1 1 d D
O6 O 0.0214(6) -0.1299(7) 0.6850(5) 0.118(3) Uani 1 1 d .
O7 O -0.0482(5) 0.0424(6) 0.5940(5) 0.104(2) Uani 1 1 d D
O8 O 0.1059(3) 0.0061(3) 0.8567(3) 0.0426(11) Uani 1 1 d .
O9 O -0.1019(3) 0.3161(4) 0.7257(3) 0.0506(12) Uani 1 1 d .
O10 O 0.1132(3) 0.2057(3) 0.7951(3) 0.0373(10) Uani 1 1 d .
C1 C 0.3145(5) -0.0616(5) 0.6996(4) 0.0413(17) Uani 1 1 d .
C2 C 0.3805(6) -0.1351(6) 0.7866(5) 0.0398(16) Uani 1 1 d .
C3 C 0.3925(6) -0.0581(5) 0.6135(4) 0.0470(18) Uani 1 1 d .
H3A H 0.4494 -0.1362 0.6138 0.056 Uiso 1 1 calc R
H3B H 0.3458 -0.0286 0.5602 0.056 Uiso 1 1 calc R
C4 C 0.4554(6) 0.0150(7) 0.6041(5) 0.0514(19) Uani 1 1 d .
C5 C 0.2313(6) -0.1120(5) 0.6950(4) 0.0457(17) Uani 1 1 d .
H5A H 0.2757 -0.1861 0.6805 0.055 Uiso 1 1 calc R
H5B H 0.1897 -0.1252 0.7553 0.055 Uiso 1 1 calc R
C6 C 0.1452(6) -0.0338(6) 0.6237(5) 0.0549(19) Uani 1 1 d .
H6A H 0.1260 0.0456 0.6221 0.066 Uiso 1 1 calc R
H6B H 0.1818 -0.0454 0.5634 0.066 Uiso 1 1 calc R
C7 C 0.0363(8) -0.0503(8) 0.6387(6) 0.071(2) Uani 1 1 d .
C8 C 0.1396(5) 0.0079(5) 1.0364(5) 0.0424(17) Uani 1 1 d .
H8A H 0.0886 -0.0156 1.0204 0.051 Uiso 1 1 calc R
C9 C 0.1430(6) 0.0001(6) 1.1275(5) 0.0511(19) Uani 1 1 d .
H9A H 0.0932 -0.0261 1.1725 0.061 Uiso 1 1 calc R
C10 C 0.2177(6) 0.0300(5) 1.1514(5) 0.052(2) Uani 1 1 d .
H10A H 0.2213 0.0237 1.2137 0.062 Uiso 1 1 calc R
C11 C 0.2891(5) 0.0700(5) 1.0857(5) 0.0399(16) Uani 1 1 d .
C12 C 0.3713(6) 0.1041(5) 1.1040(5) 0.052(2) Uani 1 1 d .
H12A H 0.3795 0.0988 1.1652 0.063 Uiso 1 1 calc R
C13 C 0.4368(6) 0.1434(5) 1.0366(6) 0.052(2) Uani 1 1 d .
H13A H 0.4896 0.1659 1.0511 0.063 Uiso 1 1 calc R
C14 C 0.4286(5) 0.1520(5) 0.9437(5) 0.0403(17) Uani 1 1 d .
C15 C 0.4944(5) 0.1919(5) 0.8705(6) 0.0486(19) Uani 1 1 d .
H15A H 0.5492 0.2151 0.8806 0.058 Uiso 1 1 calc R
C16 C 0.4785(6) 0.1969(5) 0.7845(6) 0.052(2) Uani 1 1 d .
H16A H 0.5222 0.2242 0.7340 0.062 Uiso 1 1 calc R
C17 C 0.3989(6) 0.1622(5) 0.7706(5) 0.0450(18) Uani 1 1 d .
H17A H 0.3889 0.1670 0.7100 0.054 Uiso 1 1 calc R
C18 C 0.3501(5) 0.1189(5) 0.9225(5) 0.0336(16) Uani 1 1 d .
C19 C 0.2792(5) 0.0780(5) 0.9962(4) 0.0338(16) Uani 1 1 d .
C20 C -0.1707(7) 0.3002(5) 0.9254(5) 0.058(2) Uani 1 1 d .
H20A H -0.2115 0.2956 0.8830 0.069 Uiso 1 1 calc R
C21 C -0.2052(8) 0.2754(7) 1.0196(7) 0.080(3) Uani 1 1 d .
H21A H -0.2688 0.2552 1.0410 0.096 Uiso 1 1 calc R
C22 C -0.1435(12) 0.2816(7) 1.0785(6) 0.099(4) Uani 1 1 d .
H22A H -0.1643 0.2640 1.1419 0.119 Uiso 1 1 calc R
C23 C -0.0529(8) 0.3124(6) 1.0492(6) 0.065(2) Uani 1 1 d .
C24 C 0.0147(11) 0.3187(7) 1.1097(6) 0.086(3) Uani 1 1 d .
H24A H -0.0020 0.2998 1.1737 0.103 Uiso 1 1 calc R
C25 C 0.1032(10) 0.3519(7) 1.0743(8) 0.096(3) Uani 1 1 d .
H25A H 0.1469 0.3552 1.1151 0.115 Uiso 1 1 calc R
C26 C 0.1321(8) 0.3812(6) 0.9808(6) 0.065(3) Uani 1 1 d .
C27 C 0.2207(7) 0.4158(7) 0.9414(9) 0.075(3) Uani 1 1 d .
H27A H 0.2668 0.4211 0.9790 0.090 Uiso 1 1 calc R
C28 C 0.2411(7) 0.4414(7) 0.8514(8) 0.072(2) Uani 1 1 d .
H28A H 0.3006 0.4663 0.8244 0.086 Uiso 1 1 calc R
C29 C 0.1746(6) 0.4313(5) 0.7979(5) 0.0514(19) Uani 1 1 d .
H29A H 0.1909 0.4487 0.7338 0.062 Uiso 1 1 calc R
C30 C 0.0670(6) 0.3724(5) 0.9228(5) 0.0467(18) Uani 1 1 d .
C31 C -0.0248(6) 0.3381(5) 0.9575(5) 0.0456(18) Uani 1 1 d .
C32 C -0.2053(6) 0.5889(6) 0.7540(5) 0.0467(18) Uani 1 1 d .
H32A H -0.2451 0.5531 0.8019 0.056 Uiso 1 1 calc R
C33 C -0.2540(6) 0.7081(6) 0.7233(5) 0.0530(19) Uani 1 1 d .
H33A H -0.3265 0.7516 0.7488 0.064 Uiso 1 1 calc R
C34 C -0.1966(6) 0.7596(6) 0.6575(5) 0.055(2) Uani 1 1 d .
H34A H -0.2270 0.8401 0.6386 0.065 Uiso 1 1 calc R
C35 C -0.0928(6) 0.6963(5) 0.6165(5) 0.0494(18) Uani 1 1 d .
C36 C -0.0297(7) 0.7442(6) 0.5430(5) 0.062(2) Uani 1 1 d .
H36A H -0.0534 0.8241 0.5235 0.074 Uiso 1 1 calc R
C37 C 0.0634(7) 0.6765(6) 0.5011(5) 0.064(2) Uani 1 1 d .
H37A H 0.1037 0.7102 0.4520 0.077 Uiso 1 1 calc R
C38 C 0.1038(6) 0.5546(6) 0.5285(5) 0.0477(18) Uani 1 1 d .
C39 C 0.1978(6) 0.4795(6) 0.4862(5) 0.0535(19) Uani 1 1 d .
H39A H 0.2392 0.5081 0.4346 0.064 Uiso 1 1 calc R
C40 C 0.2289(6) 0.3670(6) 0.5192(4) 0.0502(18) Uani 1 1 d .
H40A H 0.2912 0.3161 0.4899 0.060 Uiso 1 1 calc R
C41 C 0.1697(6) 0.3247(6) 0.5968(4) 0.0447(17) Uani 1 1 d .
H41A H 0.1942 0.2449 0.6202 0.054 Uiso 1 1 calc R
C42 C 0.0458(5) 0.5070(5) 0.6049(4) 0.0396(16) Uani 1 1 d .
C43 C -0.0532(5) 0.5774(5) 0.6490(4) 0.0412(17) Uani 1 1 d .
O1W O 0.5876(4) -0.4068(4) 0.9245(3) 0.0542(12) Uani 1 1 d D
O2W O 0.5604(5) -0.3653(4) 0.6628(4) 0.0735(15) Uani 1 1 d D
O3W O 0.4574(5) -0.4151(4) 1.0955(4) 0.0800(17) Uani 1 1 d D
O4W O 0.5383(7) -0.5657(6) 0.7276(4) 0.114(2) Uani 1 1 d D
O5W O 0.3751(6) -0.5181(7) 0.6090(6) 0.090(2) Uani 0.80 1 d PD
O6W O 0.7216(6) -0.7380(8) 0.6975(7) 0.089(3) Uani 0.70 1 d PD
O7W O 0.4742(10) -0.3232(8) 0.5001(7) 0.070(3) Uani 0.50 1 d PD
H1 H 0.565(4) 0.020(3) 0.640(4) 0.084 Uiso 1 1 d D
H2 H -0.103(5) 0.020(7) 0.607(6) 0.084 Uiso 1 1 d D
H1W1 H 0.553(6) -0.397(5) 0.9756(19) 0.084 Uiso 1 1 d D
H1W2 H 0.555(6) -0.347(4) 0.883(3) 0.084 Uiso 1 1 d D
H2W1 H 0.542(7) -0.318(4) 0.694(3) 0.084 Uiso 1 1 d D
H2W2 H 0.546(7) -0.330(4) 0.6072(15) 0.084 Uiso 1 1 d D
H3W1 H 0.5285(16) -0.457(4) 1.100(6) 0.084 Uiso 1 1 d D
H3W2 H 0.421(4) -0.454(5) 1.095(6) 0.084 Uiso 1 1 d D
H4W1 H 0.520(5) -0.565(7) 0.7831(17) 0.084 Uiso 1 1 d D
H4W2 H 0.479(3) -0.549(7) 0.701(4) 0.084 Uiso 1 1 d D
H5W1 H 0.431(6) -0.532(7) 0.569(5) 0.084 Uiso 0.80 1 d PD
H5W2 H 0.359(8) -0.575(5) 0.631(6) 0.084 Uiso 0.80 1 d PD
H6W1 H 0.783(4) -0.753(9) 0.720(6) 0.084 Uiso 0.70 1 d PD
H6W2 H 0.739(7) -0.761(10) 0.649(5) 0.084 Uiso 0.70 1 d PD
H7W1 H 0.411(7) -0.315(7) 0.531(10) 0.084 Uiso 0.50 1 d PD
H7W2 H 0.483(7) -0.262(4) 0.482(6) 0.084 Uiso 1 1 d D

loop_
_atom_site_aniso_label
_atom_site_aniso_U_11
_atom_site_aniso_U_22
_atom_site_aniso_U_33
_atom_site_aniso_U_23
_atom_site_aniso_U_13
_atom_site_aniso_U_12
V1 0.0301(6) 0.0343(7) 0.0346(7) -0.0091(5) -0.0006(5) -0.0114(5)
V2 0.0310(7) 0.0349(7) 0.0365(7) -0.0094(5) -0.0012(5) -0.0095(5)
Cl1 0.0676(13) 0.1030(17) 0.0741(15) -0.0228(12) -0.0013(11) -0.0336(12)
N1 0.031(3) 0.033(3) 0.036(3) -0.009(2) 0.001(3) -0.011(3)
N2 0.030(3) 0.032(3) 0.039(4) -0.011(3) 0.001(3) -0.012(2)
N3 0.038(3) 0.031(3) 0.046(4) -0.012(3) 0.013(3) -0.008(3)
N4 0.033(3) 0.033(3) 0.057(4) -0.020(3) -0.009(3) -0.005(3)
N5 0.031(3) 0.037(3) 0.040(3) -0.011(3) -0.003(3) -0.008(3)
N6 0.038(3) 0.033(3) 0.035(3) -0.008(3) -0.003(3) -0.010(3)
O1 0.038(2) 0.030(2) 0.035(3) -0.0118(19) 0.0017(19) -0.009(2)
O2 0.036(2) 0.035(2) 0.031(3) -0.008(2) -0.0010(19) -0.013(2)
O3 0.054(3) 0.036(3) 0.042(3) -0.011(2) -0.002(2) 0.000(3)
O4 0.061(3) 0.035(3) 0.050(3) -0.004(3) 0.010(2) -0.014(2)
O5 0.052(3) 0.052(3) 0.063(3) -0.006(3) -0.004(3) -0.019(3)
O6 0.129(6) 0.122(6) 0.117(6) 0.028(5) -0.042(5) -0.089(5)
O7 0.065(4) 0.110(5) 0.122(6) 0.001(4) -0.024(4) -0.038(4)
O8 0.036(2) 0.049(3) 0.045(3) -0.009(2) 0.000(2) -0.022(2)
O9 0.040(3) 0.057(3) 0.059(3) -0.019(2) -0.009(2) -0.019(2)
O10 0.033(2) 0.035(2) 0.038(3) -0.010(2) -0.0018(19) -0.007(2)
C1 0.040(4) 0.039(4) 0.035(4) -0.009(3) 0.004(3) -0.012(3)
C2 0.038(4) 0.039(4) 0.041(5) -0.009(4) 0.001(3) -0.016(4)
C3 0.048(4) 0.042(4) 0.042(4) -0.010(3) -0.001(3) -0.012(4)
C4 0.040(5) 0.060(6) 0.050(5) -0.030(5) 0.012(4) -0.012(4)
C5 0.056(4) 0.043(4) 0.039(4) -0.011(3) -0.001(3) -0.022(4)
C6 0.050(5) 0.069(5) 0.052(5) -0.014(4) -0.003(4) -0.031(4)
C7 0.081(7) 0.082(7) 0.048(5) -0.010(5) -0.009(5) -0.035(6)
C8 0.031(4) 0.051(4) 0.040(5) -0.009(3) 0.000(3) -0.015(3)
C9 0.043(4) 0.067(5) 0.033(5) -0.008(4) 0.004(3) -0.020(4)
C10 0.054(5) 0.043(4) 0.037(5) -0.012(4) -0.008(4) 0.001(4)
C11 0.036(4) 0.037(4) 0.038(5) -0.014(3) -0.007(3) -0.002(3)
C12 0.053(5) 0.039(4) 0.056(5) -0.020(4) -0.026(4) 0.002(4)
C13 0.038(4) 0.033(4) 0.084(7) -0.020(4) -0.018(4) -0.004(3)
C14 0.030(4) 0.028(4) 0.057(5) -0.017(3) -0.007(4) -0.001(3)
C15 0.031(4) 0.034(4) 0.086(6) -0.023(4) -0.007(4) -0.012(3)
C16 0.035(4) 0.042(4) 0.080(6) -0.019(4) 0.011(4) -0.021(4)
C17 0.043(4) 0.035(4) 0.049(5) -0.012(3) 0.007(4) -0.011(3)
C18 0.023(4) 0.022(3) 0.057(5) -0.017(3) -0.001(3) -0.007(3)
C19 0.026(4) 0.023(3) 0.051(5) -0.013(3) -0.007(3) -0.005(3)
C20 0.059(5) 0.036(4) 0.064(6) -0.007(4) 0.012(4) -0.018(4)
C21 0.090(7) 0.057(6) 0.076(8) -0.016(5) 0.041(6) -0.034(5)
C22 0.164(11) 0.039(5) 0.037(6) -0.005(4) 0.026(7) -0.007(6)
C23 0.093(7) 0.039(5) 0.038(6) -0.005(4) 0.005(5) -0.011(5)
C24 0.144(10) 0.037(5) 0.031(5) -0.013(4) -0.024(6) 0.014(6)
C25 0.117(9) 0.045(6) 0.097(10) -0.031(6) -0.057(7) 0.021(6)
C26 0.088(7) 0.035(4) 0.040(5) -0.022(4) -0.032(5) 0.022(4)
C27 0.040(5) 0.048(5) 0.139(10) -0.043(6) -0.036(6) 0.004(4)
C28 0.051(5) 0.059(5) 0.105(8) -0.037(6) -0.014(5) -0.006(4)
C29 0.039(4) 0.051(5) 0.069(5) -0.028(4) -0.012(4) -0.010(4)
C30 0.050(5) 0.030(4) 0.045(5) -0.018(3) -0.017(4) 0.008(3)
C31 0.057(5) 0.026(4) 0.034(5) -0.009(3) -0.006(4) 0.002(4)
C32 0.037(4) 0.052(5) 0.046(4) -0.018(4) 0.001(3) -0.011(4)
C33 0.045(4) 0.040(5) 0.061(5) -0.024(4) -0.006(4) 0.002(4)
C34 0.064(5) 0.034(4) 0.052(5) -0.007(4) -0.017(4) -0.006(4)
C35 0.054(5) 0.031(4) 0.048(5) -0.006(4) -0.010(4) -0.004(4)
C36 0.084(6) 0.036(4) 0.045(5) -0.005(4) 0.003(4) -0.013(4)
C37 0.085(6) 0.052(5) 0.043(5) 0.005(4) -0.001(4) -0.030(5)
C38 0.052(5) 0.041(5) 0.040(4) -0.007(4) -0.002(4) -0.015(4)
C39 0.057(5) 0.055(5) 0.040(4) -0.006(4) 0.006(4) -0.024(4)
C40 0.050(4) 0.050(5) 0.037(4) -0.013(4) 0.005(3) -0.012(4)
C41 0.043(4) 0.040(4) 0.041(4) -0.007(3) -0.006(3) -0.009(4)
C42 0.041(4) 0.034(4) 0.037(4) -0.007(3) -0.006(3) -0.009(3)
C43 0.037(4) 0.042(4) 0.036(4) -0.008(3) -0.006(3) -0.009(4)
O1W 0.052(3) 0.055(3) 0.049(3) -0.006(2) -0.002(2) -0.022(2)
O2W 0.094(4) 0.063(3) 0.067(4) -0.023(3) -0.002(3) -0.031(3)
O3W 0.096(4) 0.066(4) 0.096(4) -0.031(3) 0.017(4) -0.052(3)
O4W 0.216(8) 0.111(5) 0.058(4) -0.002(4) -0.030(5) -0.111(6)
O5W 0.070(5) 0.109(6) 0.101(7) -0.048(5) -0.015(4) -0.029(5)
O6W 0.053(5) 0.111(7) 0.139(9) -0.064(6) -0.003(5) -0.044(5)
O7W 0.066(7) 0.062(6) 0.042(7) -0.022(5) -0.030(5) 0.026(5)

loop_
_atom_type_symbol
_atom_type_description
_atom_type_scat_dispersion_real
_atom_type_scat_dispersion_imag
_atom_type_scat_source
C C 0.0181 0.0091 'International Tables Vol C Tables 4.2.6.8 and 6.1.1.4'
H H 0.0000 0.0000 'International Tables Vol C Tables 4.2.6.8 and 6.1.1.4'
N N 0.0311 0.0180 'International Tables Vol C Tables 4.2.6.8 and 6.1.1.4'
O O 0.0492 0.0322 'International Tables Vol C Tables 4.2.6.8 and 6.1.1.4'
Cl Cl 0.3639 0.7018 'International Tables Vol C Tables 4.2.6.8 and 6.1.1.4'
V V 0.0687 2.1097 'International Tables Vol C Tables 4.2.6.8 and 6.1.1.4'

loop_
_geom_angle_atom_site_label_1
_geom_angle_atom_site_label_2
_geom_angle_atom_site_label_3
_geom_angle
O8 V1 O10 104.18(19)
O8 V1 O1 105.1(2)
O10 V1 O1 95.25(17)
O8 V1 O2 94.15(18)
O10 V1 O2 161.63(18)
O1 V1 O2 78.56(16)
O8 V1 N1 89.4(2)
O10 V1 N1 98.48(18)
O1 V1 N1 156.95(18)
O2 V1 N1 82.66(16)
O8 V1 N2 161.0(2)
O10 V1 N2 83.41(17)
O1 V1 N2 91.25(18)
O2 V1 N2 79.48(15)
N1 V1 N2 72.15(19)
O9 V2 O10 104.8(2)
O9 V2 N3 95.3(2)
O10 V2 N3 90.33(18)
O9 V2 N6 103.7(2)
O10 V2 N6 90.92(18)
N3 V2 N6 160.0(2)
O9 V2 N5 96.1(2)
O10 V2 N5 158.04(19)
N3 V2 N5 94.49(19)
N6 V2 N5 77.4(2)
O9 V2 N4 168.8(2)
O10 V2 N4 79.97(17)
N3 V2 N4 74.4(2)
N6 V2 N4 86.2(2)
N5 V2 N4 80.73(18)
C8 N1 C19 117.5(5)
C8 N1 V1 122.4(4)
C19 N1 V1 120.1(4)
C17 N2 C18 117.5(6)
C17 N2 V1 127.7(5)
C18 N2 V1 114.8(4)
C20 N3 C31 118.7(6)
C20 N3 V2 123.0(5)
C31 N3 V2 117.9(4)
C29 N4 C30 117.9(6)
C29 N4 V2 129.9(5)
C30 N4 V2 111.2(4)
C32 N5 C43 117.3(5)
C32 N5 V2 128.6(5)
C43 N5 V2 114.1(4)
C41 N6 C42 118.9(5)
C41 N6 V2 127.3(4)
C42 N6 V2 113.8(4)
C1 O1 V1 117.3(3)
C2 O2 V1 114.5(4)
V1 O10 V2 162.3(2)
O1 C1 C3 109.2(5)
O1 C1 C5 110.6(5)
C3 C1 C5 110.4(5)
O1 C1 C2 106.7(5)
C3 C1 C2 113.3(5)
C5 C1 C2 106.6(5)
O3 C2 O2 125.4(6)
O3 C2 C1 120.9(6)
O2 C2 C1 113.6(5)
C4 C3 C1 112.6(5)
O4 C4 O5 122.5(7)
O4 C4 C3 123.9(7)
O5 C4 C3 113.6(7)
C6 C5 C1 111.3(5)
C7 C6 C5 114.5(6)
O6 C7 O7 122.4(9)
O6 C7 C6 126.8(9)
O7 C7 C6 110.7(8)
N1 C8 C9 122.4(6)
C10 C9 C8 119.3(6)
C9 C10 C11 120.5(6)
C19 C11 C10 117.0(6)
C19 C11 C12 118.2(6)
C10 C11 C12 124.8(7)
C13 C12 C11 121.5(7)
C12 C13 C14 121.4(7)
C15 C14 C18 116.7(6)
C15 C14 C13 124.2(7)
C18 C14 C13 119.1(6)
C16 C15 C14 118.9(6)
C15 C16 C17 120.1(7)
N2 C17 C16 122.8(7)
N2 C18 C14 124.0(6)
N2 C18 C19 117.4(5)
C14 C18 C19 118.6(6)
N1 C19 C11 123.2(6)
N1 C19 C18 115.6(6)
C11 C19 C18 121.2(6)
N3 C20 C21 121.4(8)
C22 C21 C20 117.5(9)
C23 C22 C21 122.3(9)
C22 C23 C31 117.9(9)
C22 C23 C24 123.6(10)
C31 C23 C24 118.5(9)
C25 C24 C23 119.7(9)
C24 C25 C26 123.0(10)
C27 C26 C25 125.3(10)
C27 C26 C30 118.0(8)
C25 C26 C30 116.6(10)
C28 C27 C26 120.5(8)
C27 C28 C29 119.0(9)
N4 C29 C28 123.8(8)
N4 C30 C26 120.8(8)
N4 C30 C31 117.6(6)
C26 C30 C31 121.5(8)
C23 C31 N3 122.2(8)
C23 C31 C30 120.6(8)
N3 C31 C30 117.2(6)
N5 C32 C33 122.6(7)
C34 C33 C32 119.1(6)
C33 C34 C35 120.9(6)
C34 C35 C43 116.0(6)
C34 C35 C36 124.3(6)
C43 C35 C36 119.6(6)
C37 C36 C35 120.3(7)
C36 C37 C38 122.1(7)
C39 C38 C42 117.5(6)
C39 C38 C37 125.1(7)
C42 C38 C37 117.5(6)
C40 C39 C38 119.7(6)
C39 C40 C41 120.2(6)
N6 C41 C40 121.8(6)
N6 C42 C38 122.0(6)
N6 C42 C43 117.2(6)
C38 C42 C43 120.9(6)
N5 C43 C35 124.0(6)
N5 C43 C42 116.6(6)
C35 C43 C42 119.4(6)

loop_
_geom_bond_atom_site_label_1
_geom_bond_atom_site_label_2
_geom_bond_distance
_geom_bond_site_symmetry_2
V1 O8 1.605(4) .
V1 O10 1.713(4) .
V1 O1 1.858(4) .
V1 O2 2.085(4) .
V1 N1 2.176(5) .
V1 N2 2.332(5) .
V2 O9 1.595(4) .
V2 O10 1.884(4) .
V2 N3 2.107(5) .
V2 N6 2.107(5) .
V2 N5 2.119(5) .
V2 N4 2.326(5) .
Cl1 Cl1 0.000(6) 1
N1 C8 1.326(8) .
N1 C19 1.365(7) .
N2 C17 1.322(8) .
N2 C18 1.337(8) .
N3 C20 1.335(8) .
N3 C31 1.387(9) .
N4 C29 1.328(8) .
N4 C30 1.360(8) .
N5 C32 1.331(8) .
N5 C43 1.344(8) .
N6 C41 1.329(8) .
N6 C42 1.358(8) .
O1 C1 1.410(7) .
O2 C2 1.277(7) .
O3 C2 1.243(7) .
O4 C4 1.231(8) .
O5 C4 1.312(9) .
O6 C7 1.169(9) .
O7 C7 1.338(10) .
C1 C3 1.512(9) .
C1 C5 1.536(9) .
C1 C2 1.545(9) .
C3 C4 1.503(10) .
C5 C6 1.510(9) .
C6 C7 1.491(11) .
C8 C9 1.389(9) .
C9 C10 1.352(10) .
C10 C11 1.387(9) .
C11 C19 1.383(9) .
C11 C12 1.439(10) .
C12 C13 1.344(10) .
C13 C14 1.429(10) .
C14 C15 1.399(9) .
C14 C18 1.406(9) .
C15 C16 1.364(10) .
C16 C17 1.385(9) .
C18 C19 1.452(8) .
C20 C21 1.421(11) .
C21 C22 1.368(14) .
C22 C23 1.369(14) .
C23 C31 1.369(10) .
C23 C24 1.445(13) .
C24 C25 1.373(14) .
C25 C26 1.398(14) .
C26 C27 1.394(12) .
C26 C30 1.409(11) .
C27 C28 1.330(12) .
C28 C29 1.379(11) .
C30 C31 1.419(10) .
C32 C33 1.408(9) .
C33 C34 1.343(10) .
C34 C35 1.396(9) .
C35 C43 1.410(9) .
C35 C36 1.427(10) .
C36 C37 1.350(10) .
C37 C38 1.443(9) .
C38 C39 1.406(9) .
C38 C42 1.411(9) .
C39 C40 1.345(9) .
C40 C41 1.402(9) .
C42 C43 1.422(9) .

loop_
_geom_hbond_atom_site_label_D
_geom_hbond_atom_site_label_H
_geom_hbond_atom_site_label_A
_geom_hbond_distance_DH
_geom_hbond_distance_HA
_geom_hbond_distance_DA
_geom_hbond_angle_DHA
_geom_hbond_site_symmetry_A
O5 H1 Cl1 0.850(11) 2.22(2) 3.004(5) 154(4) 1
O7 H2 Cl1 0.859(11) 2.26(5) 2.988(6) 143(7) 1_455
